data_7228315
loop_
_publ_author_name
'Luo, Yang-Hui'
'Wang, Jin-Wen'
'Li, Yao-Jia'
'Chen, Chen'
'An, Pei-Jing'
'Wang, Senlin'
'You, Chao-Qun'
'Sun, Baiwang'

_publ_section_title
;
 Selective separation of aqueous sulfate anions via crystallization of
 sulfate-water clusters
;
_journal_name_full CrystEngComm
_journal_paper_doi 10.1039/C7CE00693D
_journal_year 2017
_chemical_formula_sum 'C20 H24 N8 O9 S'
_chemical_formula_weight 552.53
_chemical_name_systematic
;
 ?
;
_space_group_crystal_system orthorhombic
_space_group_IT_number 60
_space_group_name_Hall '-P 2n 2ab'
_space_group_name_H-M_alt 'P b c n'
_symmetry_space_group_name_Hall '-P 2n 2ab'
_symmetry_space_group_name_H-M 'P b c n'
_atom_sites_solution_hydrogens mixed
_audit_creation_method SHELXL-2014
_audit_update_record
;
2017-01-19 deposited with the CCDC.
2017-05-25 downloaded from the CCDC.
;
_cell_angle_alpha 90
_cell_angle_beta 90
_cell_angle_gamma 90
_cell_formula_units_Z 4
_cell_length_a 7.0119(14)
_cell_length_b 20.686(4)
_cell_length_c 16.829(3)
_cell_measurement_temperature 293(2)
_cell_volume 2441.0(8)
_computing_structure_refinement 'SHELXL-2014 (Sheldrick, 2014)'
_diffrn_ambient_temperature 293(2)
_diffrn_measured_fraction_theta_full 0.999
_diffrn_measured_fraction_theta_max 0.999
_diffrn_radiation_type MoK\a
_diffrn_radiation_wavelength 0.71073
_diffrn_reflns_av_R_equivalents 0.0864
_diffrn_reflns_av_unetI/netI 0.0600
_diffrn_reflns_Laue_measured_fraction_full 0.999
_diffrn_reflns_Laue_measured_fraction_max 0.999
_diffrn_reflns_limit_h_max 9
_diffrn_reflns_limit_h_min -9
_diffrn_reflns_limit_k_max 26
_diffrn_reflns_limit_k_min -26
_diffrn_reflns_limit_l_max 21
_diffrn_reflns_limit_l_min -21
_diffrn_reflns_number 15202
_diffrn_reflns_point_group_measured_fraction_full 0.999
_diffrn_reflns_point_group_measured_fraction_max 0.999
_diffrn_reflns_theta_full 25.242
_diffrn_reflns_theta_max 27.481
_diffrn_reflns_theta_min 3.068
_exptl_absorpt_coefficient_mu 0.201
_exptl_crystal_density_diffrn 1.504
_exptl_crystal_F_000 1152
_refine_diff_density_max 1.627
_refine_diff_density_min -0.519
_refine_diff_density_rms 0.079
_refine_ls_extinction_method none
_refine_ls_goodness_of_fit_ref 1.094
_refine_ls_hydrogen_treatment mixed
_refine_ls_matrix_type full
_refine_ls_number_parameters 181
_refine_ls_number_reflns 2800
_refine_ls_number_restraints 0
_refine_ls_restrained_S_all 1.094
_refine_ls_R_factor_all 0.1396
_refine_ls_R_factor_gt 0.0891
_refine_ls_shift/su_max 0.004
_refine_ls_shift/su_mean 0.000
_refine_ls_structure_factor_coef Fsqd
_refine_ls_weighting_details 'w=1/[\s^2^(Fo^2^)+(0.1131P)^2^+3.4209P] where P=(Fo^2^+2Fc^2^)/3'
_refine_ls_weighting_scheme calc
_refine_ls_wR_factor_gt 0.2198
_refine_ls_wR_factor_ref 0.2496
_reflns_Friedel_coverage 0.000
_reflns_number_gt 1829
_reflns_number_total 2800
_reflns_threshold_expression 'I > 2\s(I)'
_cod_data_source_file c7ce00693d2.cif
_cod_data_source_block WJW
_cod_database_code 7228315
_shelx_space_group_comment
;
The symmetry employed for this shelxl refinement is uniquely defined
by the following loop, which should always be used as a source of
symmetry information in preference to the above space-group names.
They are only intended as comments.
;
_shelxl_version_number 2014-3

loop_
_space_group_symop_operation_xyz
'x, y, z'
'-x+1/2, -y+1/2, z+1/2'
'-x, y, -z+1/2'
'x+1/2, -y+1/2, -z'
'-x, -y, -z'
'x-1/2, y-1/2, -z-1/2'
'x, -y, z-1/2'
'-x-1/2, y-1/2, z'

loop_
_atom_site_label
_atom_site_type_symbol
_atom_site_fract_x
_atom_site_fract_y
_atom_site_fract_z
_atom_site_U_iso_or_equiv
_atom_site_adp_type
_atom_site_occupancy
_atom_site_site_symmetry_order
_atom_site_calc_flag
_atom_site_refinement_flags_posn
_atom_site_refinement_flags_adp
_atom_site_refinement_flags_occupancy
N2 N 0.1707(5) 0.83859(16) 0.90961(19) 0.0340(8) Uani 1 1 d . . .
N1 N 0.2041(5) 0.87919(16) 0.84350(19) 0.0356(9) Uani 1 1 d . . .
O5 O 0.2688(5) 0.98779(14) 0.49277(16) 0.0462(9) Uani 1 1 d . . .
C5 C 0.3042(6) 0.8536(2) 0.6361(2) 0.0361(10) Uani 1 1 d . . .
H5 H 0.3282 0.8094 0.6381 0.043 Uiso 1 1 calc R U .
O4 O 0.2050(6) 1.05041(14) 0.62269(18) 0.0511(10) Uani 1 1 d . . .
H4A H 0.1950 1.0670 0.6667 0.077 Uiso 1 1 calc R U .
C1 C 0.2733(6) 0.9513(2) 0.5598(2) 0.0343(10) Uani 1 1 d . . .
C4 C 0.2642(6) 0.88675(19) 0.7052(2) 0.0328(9) Uani 1 1 d . . .
C7 C 0.2471(6) 0.8507(2) 0.7794(2) 0.0358(10) Uani 1 1 d . . .
H7 H 0.2679 0.8063 0.7795 0.043 Uiso 1 1 calc R U .
C3 C 0.2321(6) 0.9540(2) 0.7024(2) 0.0352(10) Uani 1 1 d . . .
H3 H 0.2075 0.9767 0.7489 0.042 Uiso 1 1 calc R U .
C10 C 0.1650(7) 0.8612(2) 0.9834(2) 0.0401(11) Uani 1 1 d . . .
H10 H 0.1951 0.9030 0.9994 0.048 Uiso 1 1 calc R U .
C8 C 0.2974(8) 0.9551(2) 0.4181(3) 0.0548(14) Uani 1 1 d . . .
H8A H 0.4155 0.9316 0.4197 0.082 Uiso 1 1 calc R U .
H8B H 0.3017 0.9863 0.3760 0.082 Uiso 1 1 calc R U .
H8C H 0.1941 0.9256 0.4090 0.082 Uiso 1 1 calc R U .
C6 C 0.3091(6) 0.8857(2) 0.5632(2) 0.0356(10) Uani 1 1 d . . .
H6 H 0.3366 0.8629 0.5170 0.043 Uiso 1 1 calc R U .
N3 N 0.0720(6) 0.75956(17) 0.9868(2) 0.0474(10) Uani 1 1 d . . .
C2 C 0.2369(6) 0.98586(19) 0.6310(2) 0.0350(10) Uani 1 1 d . . .
C9 C 0.1112(7) 0.7753(2) 0.9137(3) 0.0441(12) Uani 1 1 d . . .
H9 H 0.1005 0.7477 0.8703 0.053 Uiso 1 1 calc R U .
N4 N 0.1096(6) 0.81418(17) 1.0290(2) 0.0429(10) Uani 1 1 d . . .
H4 H 0.0980 0.8172 1.0797 0.051 Uiso 1 1 calc R U .
S1 S 0.0000 0.16332(7) 0.7500 0.0337(4) Uani 1 2 d S T P
O2 O 0.0003(6) 0.20292(15) 0.82063(18) 0.0582(10) Uani 1 1 d . . .
O3 O 1.0000 0.7026(3) 0.7500 0.0741(18) Uani 1 2 d S T P
O1 O 0.1689(6) 0.12018(18) 0.7508(2) 0.0696(12) Uani 1 1 d . . .
H3W H 0.91(2) 0.676(6) 0.747(9) 0.25(7) Uiso 1 1 d . . .

loop_
_atom_site_aniso_label
_atom_site_aniso_U_11
_atom_site_aniso_U_22
_atom_site_aniso_U_33
_atom_site_aniso_U_23
_atom_site_aniso_U_13
_atom_site_aniso_U_12
N2 0.045(2) 0.0291(17) 0.0279(17) 0.0034(15) 0.0016(15) 0.0016(15)
N1 0.044(2) 0.0334(18) 0.0290(18) 0.0060(15) 0.0020(15) -0.0016(15)
O5 0.077(2) 0.0375(17) 0.0240(15) 0.0022(13) 0.0063(15) 0.0080(15)
C5 0.043(3) 0.027(2) 0.038(2) -0.0001(18) 0.0005(19) 0.0017(18)
O4 0.091(3) 0.0309(16) 0.0313(17) -0.0018(13) 0.0074(17) 0.0135(17)
C1 0.042(2) 0.036(2) 0.0251(19) -0.0007(17) 0.0031(17) 0.0012(19)
C4 0.038(2) 0.031(2) 0.029(2) 0.0012(17) -0.0004(17) 0.0001(18)
C7 0.044(3) 0.030(2) 0.033(2) 0.0019(18) 0.0014(19) 0.0036(19)
C3 0.046(3) 0.034(2) 0.026(2) -0.0019(17) 0.0023(18) 0.0001(19)
C10 0.051(3) 0.038(2) 0.031(2) -0.005(2) 0.002(2) 0.001(2)
C8 0.087(4) 0.050(3) 0.028(2) -0.002(2) 0.008(2) 0.005(3)
C6 0.046(3) 0.032(2) 0.029(2) -0.0038(17) 0.0039(18) 0.0005(19)
N3 0.075(3) 0.033(2) 0.035(2) 0.0038(17) 0.0075(19) 0.0007(19)
C2 0.045(3) 0.027(2) 0.032(2) 0.0017(17) -0.0005(18) 0.0048(18)
C9 0.069(3) 0.032(2) 0.032(2) -0.0025(19) 0.003(2) 0.002(2)
N4 0.064(3) 0.039(2) 0.0252(18) 0.0029(16) 0.0025(17) 0.0088(19)
S1 0.0454(9) 0.0274(7) 0.0284(7) 0.000 0.0067(6) 0.000
O2 0.098(3) 0.0414(18) 0.0349(18) -0.0021(14) 0.0129(18) 0.0001(19)
O3 0.066(4) 0.063(4) 0.093(5) 0.000 -0.001(4) 0.000
O1 0.085(3) 0.060(2) 0.063(2) -0.008(2) -0.004(2) 0.021(2)

loop_
_atom_type_symbol
_atom_type_description
_atom_type_scat_dispersion_real
_atom_type_scat_dispersion_imag
_atom_type_scat_source
C C 0.0033 0.0016 'International Tables Vol C Tables 4.2.6.8 and 6.1.1.4'
H H 0.0000 0.0000 'International Tables Vol C Tables 4.2.6.8 and 6.1.1.4'
N N 0.0061 0.0033 'International Tables Vol C Tables 4.2.6.8 and 6.1.1.4'
O O 0.0106 0.0060 'International Tables Vol C Tables 4.2.6.8 and 6.1.1.4'
S S 0.1246 0.1234 'International Tables Vol C Tables 4.2.6.8 and 6.1.1.4'

loop_
_geom_angle_atom_site_label_1
_geom_angle_atom_site_label_2
_geom_angle_atom_site_label_3
_geom_angle
_geom_angle_site_symmetry_1
_geom_angle_site_symmetry_3
C10 N2 C9 106.2(4) . .
C10 N2 N1 122.1(3) . .
C9 N2 N1 130.9(3) . .
C7 N1 N2 115.7(3) . .
C1 O5 C8 117.4(3) . .
C4 C5 C6 120.6(4) . .
O5 C1 C6 125.9(4) . .
O5 C1 C2 114.6(3) . .
C6 C1 C2 119.5(4) . .
C5 C4 C3 119.7(4) . .
C5 C4 C7 118.9(4) . .
C3 C4 C7 121.3(4) . .
N1 C7 C4 120.7(4) . .
C2 C3 C4 120.0(4) . .
N4 C10 N2 107.3(4) . .
C1 C6 C5 120.0(4) . .
C9 N3 N4 104.2(4) . .
O4 C2 C3 123.9(4) . .
O4 C2 C1 116.0(3) . .
C3 C2 C1 120.1(4) . .
N3 C9 N2 110.4(4) . .
C10 N4 N3 111.8(3) . .
O2 S1 O2 110.9(3) 3_556 .
O2 S1 O1 110.5(2) 3_556 .
O2 S1 O1 109.5(2) . .
O2 S1 O1 109.5(2) 3_556 3_556
O2 S1 O1 110.5(2) . 3_556
O1 S1 O1 106.0(3) . 3_556

loop_
_geom_bond_atom_site_label_1
_geom_bond_atom_site_label_2
_geom_bond_distance
_geom_bond_site_symmetry_2
N2 C10 1.327(5) .
N2 C9 1.376(6) .
N2 N1 1.414(4) .
N1 C7 1.266(5) .
O5 C1 1.358(5) .
O5 C8 1.441(5) .
C5 C4 1.379(6) .
C5 C6 1.395(6) .
O4 C2 1.361(5) .
C1 C6 1.381(6) .
C1 C2 1.418(6) .
C4 C3 1.410(6) .
C4 C7 1.459(6) .
C3 C2 1.371(6) .
C10 N4 1.298(5) .
N3 C9 1.302(6) .
N3 N4 1.360(5) .
S1 O2 1.444(3) 3_556
S1 O2 1.444(3) .
S1 O1 1.483(4) .
S1 O1 1.483(4) 3_556
